data_7159289
loop_
_publ_author_name
'Singh, Manjeet'
'Kumar, Manish'
'Nalawade, Sachin A.'
'Puneeth Kumar, DRGKoppalu R'
'Gopi, Hosahudya N.'

_publ_section_title
;
 Cyclization of <i>N</i>-Boc-(<i>E</i>)-&#x3b1;,&#x3b2;-unsaturated
 &#x3b3;-amino acid active esters into
 <i>N</i>-Boc-(<i>Z</i>)-&#x3b1;,&#x3b2;-unsaturated &#x3b3;-lactams
 through <i>E</i> &#x2192; <i>Z</i> isomerization.
;
_journal_issue 18
_journal_name_full 'Organic &amp; biomolecular chemistry'
_journal_page_first 3766
_journal_page_last 3769
_journal_paper_doi 10.1039/d3ob00127j
_journal_volume 21
_journal_year 2023
_chemical_formula_moiety C22
_chemical_formula_sum 'C22 H24 N2 O6'
_chemical_formula_weight 412.43
_space_group_crystal_system orthorhombic
_space_group_IT_number 19
_space_group_name_Hall 'P 2ac 2ab'
_space_group_name_H-M_alt 'P 21 21 21'
_atom_sites_solution_hydrogens geom
_audit_creation_method SHELXL-2018/3
_audit_update_record
;
2022-10-11 deposited with the CCDC.	2023-04-14 downloaded from the CCDC.
;
_cell_angle_alpha 90
_cell_angle_beta 90
_cell_angle_gamma 90
_cell_formula_units_Z 4
_cell_length_a 6.1910(7)
_cell_length_b 14.7184(16)
_cell_length_c 22.774(3)
_cell_measurement_reflns_used 9863
_cell_measurement_temperature 150(2)
_cell_measurement_theta_max 66.72
_cell_measurement_theta_min 3.58
_cell_volume 2075.2(4)
_computing_cell_refinement 'Bruker SAINT'
_computing_data_collection 'Bruker APEX2'
_computing_data_reduction 'Bruker SAINT'
_computing_molecular_graphics 'Bruker SHELXTL'
_computing_publication_material 'Bruker SHELXTL'
_computing_structure_refinement 'SHELXL-2018/3 (Sheldrick, 2018)'
_computing_structure_solution 'SHELXT 2014/5 (Sheldrick, 2014)'
_diffrn_ambient_temperature 150(2)
_diffrn_measured_fraction_theta_full 1.000
_diffrn_measured_fraction_theta_max 1.000
_diffrn_measurement_device_type 'Bruker APEX-II CCD'
_diffrn_measurement_method '\f and \w scans'
_diffrn_radiation_type CuK\a
_diffrn_radiation_wavelength 1.54178
_diffrn_reflns_av_R_equivalents 0.1486
_diffrn_reflns_av_unetI/netI 0.0430
_diffrn_reflns_Laue_measured_fraction_full 1.000
_diffrn_reflns_Laue_measured_fraction_max 1.000
_diffrn_reflns_limit_h_max 7
_diffrn_reflns_limit_h_min -7
_diffrn_reflns_limit_k_max 17
_diffrn_reflns_limit_k_min -17
_diffrn_reflns_limit_l_max 27
_diffrn_reflns_limit_l_min -27
_diffrn_reflns_number 69965
_diffrn_reflns_point_group_measured_fraction_full 0.999
_diffrn_reflns_point_group_measured_fraction_max 0.999
_diffrn_reflns_theta_full 66.768
_diffrn_reflns_theta_max 66.768
_diffrn_reflns_theta_min 3.575
_exptl_absorpt_coefficient_mu 0.803
_exptl_crystal_colour Colourless
_exptl_crystal_density_diffrn 1.320
_exptl_crystal_description Needle
_exptl_crystal_F_000 872
_refine_diff_density_max 0.186
_refine_diff_density_min -0.202
_refine_diff_density_rms 0.046
_refine_ls_abs_structure_details
;
 Flack x determined using 1126 quotients [(I+)-(I-)]/[(I+)+(I-)]
 (Parsons, Flack and Wagner, Acta Cryst. B69 (2013) 249-259).
;
_refine_ls_abs_structure_Flack 0.25(12)
_refine_ls_extinction_coef 0.0029(4)
_refine_ls_extinction_expression Fc^*^=kFc[1+0.001xFc^2^\l^3^/sin(2\q)]^-1/4^
_refine_ls_extinction_method 'SHELXL-2018/3 (Sheldrick 2018)'
_refine_ls_goodness_of_fit_ref 1.037
_refine_ls_hydrogen_treatment constr
_refine_ls_matrix_type full
_refine_ls_number_parameters 275
_refine_ls_number_reflns 3681
_refine_ls_number_restraints 0
_refine_ls_restrained_S_all 1.037
_refine_ls_R_factor_all 0.0550
_refine_ls_R_factor_gt 0.0408
_refine_ls_shift/su_max 0.000
_refine_ls_shift/su_mean 0.000
_refine_ls_structure_factor_coef Fsqd
_refine_ls_weighting_details 'w=1/[\s^2^(Fo^2^)+(0.0586P)^2^+0.0524P] where P=(Fo^2^+2Fc^2^)/3'
_refine_ls_weighting_scheme calc
_refine_ls_wR_factor_gt 0.0922
_refine_ls_wR_factor_ref 0.0993
_reflns_Friedel_coverage 0.716
_reflns_Friedel_fraction_full 0.999
_reflns_Friedel_fraction_max 0.999
_reflns_number_gt 3070
_reflns_number_total 3681
_reflns_threshold_expression 'I > 2\s(I)'
_cod_data_source_file d3ob00127j2.cif
_cod_data_source_block 1l
_cod_depositor_comments 'Adding full bibliography for 7159285--7159290.cif.'
_cod_database_code 7159289
_shelx_shelxl_version_number 2018/3
_shelx_space_group_comment
;
The symmetry employed for this shelxl refinement is uniquely defined
by the following loop, which should always be used as a source of
symmetry information in preference to the above space-group names.
They are only intended as comments.
;

loop_
_space_group_symop_operation_xyz
'x, y, z'
'-x+1/2, -y, z+1/2'
'-x, y+1/2, -z+1/2'
'x+1/2, -y+1/2, -z'

loop_
_atom_site_label
_atom_site_type_symbol
_atom_site_fract_x
_atom_site_fract_y
_atom_site_fract_z
_atom_site_U_iso_or_equiv
_atom_site_adp_type
_atom_site_occupancy
_atom_site_site_symmetry_order
_atom_site_calc_flag
_atom_site_refinement_flags_posn
_atom_site_refinement_flags_adp
_atom_site_refinement_flags_occupancy
_atom_site_disorder_assembly
_atom_site_disorder_group
O4 O 0.5421(3) 0.47776(13) 0.43082(9) 0.0268(5) Uani 1 1 d . . . . .
O3 O 0.3162(3) 0.57618(14) 0.47644(8) 0.0268(5) Uani 1 1 d . . . . .
O1 O 1.2098(4) 0.43575(13) 0.58116(9) 0.0303(5) Uani 1 1 d . . . . .
O2 O 0.9482(4) 0.45721(14) 0.65052(10) 0.0336(5) Uani 1 1 d . . . . .
O5 O -0.1682(4) 0.36315(17) 0.25037(11) 0.0451(7) Uani 1 1 d . . . . .
N1 N 1.0446(4) 0.56761(16) 0.58574(10) 0.0234(5) Uani 1 1 d . . . . .
H1 H 1.146726 0.586495 0.563252 0.028 Uiso 1 1 calc R U . . .
O6 O 0.0753(4) 0.41463(18) 0.19129(10) 0.0466(7) Uani 1 1 d . . . . .
N2 N 0.0076(4) 0.39826(18) 0.24050(13) 0.0316(7) Uani 1 1 d . . . . .
C16 C 0.3957(5) 0.46261(19) 0.38469(13) 0.0236(7) Uani 1 1 d . . . . .
C8 C 1.0904(5) 0.76548(19) 0.62562(13) 0.0230(7) Uani 1 1 d . . . . .
C22 C 0.4878(5) 0.5380(2) 0.47444(13) 0.0235(7) Uani 1 1 d . . . . .
C5 C 1.0577(5) 0.48377(19) 0.60994(13) 0.0236(7) Uani 1 1 d . . . . .
C17 C 0.1938(5) 0.4271(2) 0.39479(13) 0.0270(7) Uani 1 1 d . . . . .
H17 H 0.144911 0.417159 0.432871 0.032 Uiso 1 1 calc R U . . .
C15 C 0.6726(5) 0.54868(19) 0.51401(13) 0.0250(7) Uani 1 1 d . . . . .
H15 H 0.797749 0.515750 0.506384 0.030 Uiso 1 1 calc R U . . .
C21 C 0.1440(5) 0.4217(2) 0.29104(13) 0.0247(7) Uani 1 1 d . . . . .
C9 C 1.2790(5) 0.80228(19) 0.60366(14) 0.0277(7) Uani 1 1 d . . . . .
H9 H 1.306359 0.799002 0.563564 0.033 Uiso 1 1 calc R U . . .
C20 C 0.0648(5) 0.40631(19) 0.34697(13) 0.0279(7) Uani 1 1 d . . . . .
H20 H -0.072848 0.382412 0.352364 0.033 Uiso 1 1 calc R U . . .
C6 C 0.8614(5) 0.62579(19) 0.59714(13) 0.0222(7) Uani 1 1 d . . . . .
H6 H 0.820955 0.619879 0.638567 0.027 Uiso 1 1 calc R U . . .
C14 C 0.6689(5) 0.60300(19) 0.55991(13) 0.0244(7) Uani 1 1 d . . . . .
H14 H 0.537274 0.629156 0.570013 0.029 Uiso 1 1 calc R U . . .
C18 C 0.4727(5) 0.4793(2) 0.32869(13) 0.0283(7) Uani 1 1 d . . . . .
H18 H 0.609020 0.504430 0.323296 0.034 Uiso 1 1 calc R U . . .
C7 C 0.9239(5) 0.72555(19) 0.58501(13) 0.0270(7) Uani 1 1 d . . . . .
H7A H 0.977878 0.729764 0.545112 0.032 Uiso 1 1 calc R U . . .
H7B H 0.794301 0.762404 0.587301 0.032 Uiso 1 1 calc R U . . .
C13 C 1.0529(6) 0.7708(2) 0.68590(13) 0.0306(7) Uani 1 1 d . . . . .
H13 H 0.926199 0.747082 0.701610 0.037 Uiso 1 1 calc R U . . .
C10 C 1.4283(5) 0.8440(2) 0.64007(15) 0.0325(8) Uani 1 1 d . . . . .
H10 H 1.553496 0.869267 0.624494 0.039 Uiso 1 1 calc R U . . .
C19 C 0.3454(5) 0.4582(2) 0.28102(13) 0.0281(7) Uani 1 1 d . . . . .
H19 H 0.394302 0.468366 0.242971 0.034 Uiso 1 1 calc R U . . .
C12 C 1.2041(6) 0.8112(2) 0.72253(15) 0.0369(8) Uani 1 1 d . . . . .
H12 H 1.179543 0.813617 0.762785 0.044 Uiso 1 1 calc R U . . .
C2 C 1.2723(6) 0.3445(2) 0.60210(14) 0.0306(8) Uani 1 1 d . . . . .
C11 C 1.3896(6) 0.8476(2) 0.69954(15) 0.0360(8) Uani 1 1 d . . . . .
H11 H 1.489893 0.874927 0.724286 0.043 Uiso 1 1 calc R U . . .
C3 C 1.3659(6) 0.3514(2) 0.66314(15) 0.0401(9) Uani 1 1 d . . . . .
H3A H 1.481235 0.394947 0.663300 0.060 Uiso 1 1 calc R U . . .
H3B H 1.420553 0.293115 0.674920 0.060 Uiso 1 1 calc R U . . .
H3C H 1.255317 0.370366 0.690025 0.060 Uiso 1 1 calc R U . . .
C4 C 1.0804(7) 0.2809(2) 0.59865(17) 0.0465(10) Uani 1 1 d . . . . .
H4A H 0.978539 0.296111 0.628864 0.070 Uiso 1 1 calc R U . . .
H4B H 1.128442 0.219398 0.603969 0.070 Uiso 1 1 calc R U . . .
H4C H 1.012627 0.286743 0.560924 0.070 Uiso 1 1 calc R U . . .
C1 C 1.4440(7) 0.3185(2) 0.55839(18) 0.0531(11) Uani 1 1 d . . . . .
H1A H 1.385688 0.321703 0.519393 0.080 Uiso 1 1 calc R U . . .
H1B H 1.491807 0.257589 0.566182 0.080 Uiso 1 1 calc R U . . .
H1C H 1.564004 0.359448 0.561743 0.080 Uiso 1 1 calc R U . . .

loop_
_atom_site_aniso_label
_atom_site_aniso_U_11
_atom_site_aniso_U_22
_atom_site_aniso_U_33
_atom_site_aniso_U_23
_atom_site_aniso_U_13
_atom_site_aniso_U_12
O4 0.0242(11) 0.0308(11) 0.0253(11) -0.0076(9) -0.0063(9) 0.0038(9)
O3 0.0235(11) 0.0294(11) 0.0275(12) 0.0005(9) 0.0004(9) 0.0036(10)
O1 0.0351(12) 0.0248(11) 0.0310(12) 0.0064(10) 0.0035(10) 0.0112(10)
O2 0.0352(12) 0.0331(12) 0.0324(12) 0.0073(10) 0.0060(12) 0.0011(10)
O5 0.0310(14) 0.0568(17) 0.0475(15) -0.0083(12) -0.0097(12) -0.0139(12)
N1 0.0217(12) 0.0223(12) 0.0263(13) 0.0031(10) 0.0005(11) 0.0008(11)
O6 0.0494(15) 0.0614(17) 0.0289(13) 0.0012(12) -0.0074(13) -0.0057(14)
N2 0.0284(15) 0.0304(15) 0.0362(17) -0.0037(12) -0.0077(13) 0.0017(12)
C16 0.0221(16) 0.0223(14) 0.0263(17) -0.0030(12) -0.0083(13) 0.0018(12)
C8 0.0235(16) 0.0184(14) 0.0271(16) 0.0002(12) -0.0010(13) 0.0017(12)
C22 0.0252(17) 0.0218(15) 0.0237(16) 0.0016(12) 0.0019(13) -0.0017(13)
C5 0.0211(15) 0.0257(15) 0.0239(15) 0.0011(13) -0.0040(14) 0.0022(13)
C17 0.0287(17) 0.0277(16) 0.0246(16) 0.0016(14) -0.0019(14) -0.0046(14)
C15 0.0237(16) 0.0242(16) 0.0271(16) 0.0004(13) -0.0020(14) 0.0026(13)
C21 0.0261(16) 0.0226(15) 0.0254(16) -0.0025(13) -0.0080(13) -0.0011(13)
C9 0.0290(17) 0.0252(16) 0.0289(18) 0.0014(13) 0.0036(15) 0.0040(13)
C20 0.0233(15) 0.0259(16) 0.0345(18) 0.0002(13) -0.0009(15) -0.0067(13)
C6 0.0197(15) 0.0246(16) 0.0221(16) -0.0010(12) 0.0016(13) 0.0011(12)
C14 0.0200(15) 0.0267(16) 0.0267(17) 0.0004(13) 0.0014(14) 0.0007(13)
C18 0.0198(16) 0.0333(17) 0.0318(18) 0.0004(14) 0.0006(14) -0.0040(14)
C7 0.0287(17) 0.0221(15) 0.0302(17) -0.0010(13) -0.0055(15) 0.0001(14)
C13 0.0313(17) 0.0321(16) 0.0284(17) -0.0011(14) 0.0053(16) -0.0083(15)
C10 0.0223(16) 0.0282(17) 0.047(2) 0.0036(15) 0.0026(16) -0.0008(14)
C19 0.0280(17) 0.0341(17) 0.0223(16) -0.0017(13) -0.0004(14) -0.0007(14)
C12 0.046(2) 0.0372(19) 0.0275(18) -0.0009(15) -0.0021(17) -0.0089(17)
C2 0.039(2) 0.0188(15) 0.0343(19) 0.0047(13) -0.0076(16) 0.0093(14)
C11 0.0344(19) 0.0297(18) 0.044(2) 0.0022(15) -0.0132(17) -0.0065(15)
C3 0.046(2) 0.0323(18) 0.042(2) 0.0030(16) -0.0166(18) 0.0075(16)
C4 0.055(2) 0.0286(17) 0.056(2) -0.0025(17) -0.015(2) 0.0022(18)
C1 0.067(3) 0.038(2) 0.055(2) 0.0064(18) 0.016(2) 0.029(2)

loop_
_atom_type_symbol
_atom_type_description
_atom_type_scat_dispersion_real
_atom_type_scat_dispersion_imag
_atom_type_scat_source
C C 0.0181 0.0091 'International Tables Vol C Tables 4.2.6.8 and 6.1.1.4'
H H 0.0000 0.0000 'International Tables Vol C Tables 4.2.6.8 and 6.1.1.4'
N N 0.0311 0.0180 'International Tables Vol C Tables 4.2.6.8 and 6.1.1.4'
O O 0.0492 0.0322 'International Tables Vol C Tables 4.2.6.8 and 6.1.1.4'

loop_
_geom_angle_atom_site_label_1
_geom_angle_atom_site_label_2
_geom_angle_atom_site_label_3
_geom_angle
_geom_angle_site_symmetry_1
_geom_angle_site_symmetry_3
_geom_angle_publ_flag
C22 O4 C16 119.0(2) . . ?
C5 O1 C2 120.2(2) . . ?
C5 N1 C6 120.9(3) . . ?
C5 N1 H1 119.5 . . ?
C6 N1 H1 119.5 . . ?
O6 N2 O5 123.8(3) . . ?
O6 N2 C21 118.4(3) . . ?
O5 N2 C21 117.8(3) . . ?
C17 C16 C18 122.4(3) . . ?
C17 C16 O4 121.5(3) . . ?
C18 C16 O4 116.0(3) . . ?
C9 C8 C13 118.4(3) . . ?
C9 C8 C7 120.7(3) . . ?
C13 C8 C7 120.9(3) . . ?
O3 C22 O4 123.1(3) . . ?
O3 C22 C15 128.1(3) . . ?
O4 C22 C15 108.8(2) . . ?
O2 C5 O1 126.4(3) . . ?
O2 C5 N1 124.8(3) . . ?
O1 C5 N1 108.8(3) . . ?
C16 C17 C20 118.5(3) . . ?
C16 C17 H17 120.8 . . ?
C20 C17 H17 120.8 . . ?
C14 C15 C22 122.7(3) . . ?
C14 C15 H15 118.7 . . ?
C22 C15 H15 118.7 . . ?
C19 C21 C20 122.5(3) . . ?
C19 C21 N2 118.8(3) . . ?
C20 C21 N2 118.7(3) . . ?
C8 C9 C10 121.4(3) . . ?
C8 C9 H9 119.3 . . ?
C10 C9 H9 119.3 . . ?
C21 C20 C17 118.9(3) . . ?
C21 C20 H20 120.5 . . ?
C17 C20 H20 120.5 . . ?
N1 C6 C14 112.9(2) . . ?
N1 C6 C7 109.6(2) . . ?
C14 C6 C7 108.1(2) . . ?
N1 C6 H6 108.7 . . ?
C14 C6 H6 108.7 . . ?
C7 C6 H6 108.7 . . ?
C15 C14 C6 124.8(3) . . ?
C15 C14 H14 117.6 . . ?
C6 C14 H14 117.6 . . ?
C19 C18 C16 119.3(3) . . ?
C19 C18 H18 120.3 . . ?
C16 C18 H18 120.3 . . ?
C8 C7 C6 115.7(2) . . ?
C8 C7 H7A 108.4 . . ?
C6 C7 H7A 108.4 . . ?
C8 C7 H7B 108.4 . . ?
C6 C7 H7B 108.4 . . ?
H7A C7 H7B 107.4 . . ?
C12 C13 C8 120.2(3) . . ?
C12 C13 H13 119.9 . . ?
C8 C13 H13 119.9 . . ?
C11 C10 C9 119.3(3) . . ?
C11 C10 H10 120.3 . . ?
C9 C10 H10 120.3 . . ?
C18 C19 C21 118.4(3) . . ?
C18 C19 H19 120.8 . . ?
C21 C19 H19 120.8 . . ?
C11 C12 C13 120.2(3) . . ?
C11 C12 H12 119.9 . . ?
C13 C12 H12 119.9 . . ?
O1 C2 C1 101.7(3) . . ?
O1 C2 C3 109.7(2) . . ?
C1 C2 C3 110.8(3) . . ?
O1 C2 C4 109.9(3) . . ?
C1 C2 C4 111.2(3) . . ?
C3 C2 C4 112.9(3) . . ?
C12 C11 C10 120.4(3) . . ?
C12 C11 H11 119.8 . . ?
C10 C11 H11 119.8 . . ?
C2 C3 H3A 109.5 . . ?
C2 C3 H3B 109.5 . . ?
H3A C3 H3B 109.5 . . ?
C2 C3 H3C 109.5 . . ?
H3A C3 H3C 109.5 . . ?
H3B C3 H3C 109.5 . . ?
C2 C4 H4A 109.5 . . ?
C2 C4 H4B 109.5 . . ?
H4A C4 H4B 109.5 . . ?
C2 C4 H4C 109.5 . . ?
H4A C4 H4C 109.5 . . ?
H4B C4 H4C 109.5 . . ?
C2 C1 H1A 109.5 . . ?
C2 C1 H1B 109.5 . . ?
H1A C1 H1B 109.5 . . ?
C2 C1 H1C 109.5 . . ?
H1A C1 H1C 109.5 . . ?
H1B C1 H1C 109.5 . . ?

loop_
_geom_bond_atom_site_label_1
_geom_bond_atom_site_label_2
_geom_bond_distance
_geom_bond_site_symmetry_2
_geom_bond_publ_flag
O4 C22 1.373(3) . ?
O4 C16 1.406(4) . ?
O3 C22 1.203(4) . ?
O1 C5 1.348(3) . ?
O1 C2 1.476(3) . ?
O2 C5 1.211(4) . ?
O5 N2 1.226(3) . ?
N1 C5 1.354(4) . ?
N1 C6 1.444(4) . ?
N1 H1 0.8600 . ?
O6 N2 1.220(4) . ?
N2 C21 1.469(4) . ?
C16 C17 1.374(4) . ?
C16 C18 1.383(4) . ?
C8 C9 1.381(4) . ?
C8 C13 1.394(4) . ?
C8 C7 1.504(4) . ?
C22 C15 1.465(4) . ?
C17 C20 1.384(4) . ?
C17 H17 0.9300 . ?
C15 C14 1.316(4) . ?
C15 H15 0.9300 . ?
C21 C19 1.377(4) . ?
C21 C20 1.384(4) . ?
C9 C10 1.385(5) . ?
C9 H9 0.9300 . ?
C20 H20 0.9300 . ?
C6 C14 1.501(4) . ?
C6 C7 1.543(4) . ?
C6 H6 0.9800 . ?
C14 H14 0.9300 . ?
C18 C19 1.377(4) . ?
C18 H18 0.9300 . ?
C7 H7A 0.9700 . ?
C7 H7B 0.9700 . ?
C13 C12 1.388(4) . ?
C13 H13 0.9300 . ?
C10 C11 1.376(5) . ?
C10 H10 0.9300 . ?
C19 H19 0.9300 . ?
C12 C11 1.371(5) . ?
C12 H12 0.9300 . ?
C2 C1 1.506(5) . ?
C2 C3 1.509(5) . ?
C2 C4 1.516(5) . ?
C11 H11 0.9300 . ?
C3 H3A 0.9600 . ?
C3 H3B 0.9600 . ?
C3 H3C 0.9600 . ?
C4 H4A 0.9600 . ?
C4 H4B 0.9600 . ?
C4 H4C 0.9600 . ?
C1 H1A 0.9600 . ?
C1 H1B 0.9600 . ?
C1 H1C 0.9600 . ?
